data_7204472
loop_
_publ_author_name
'Taher, Abutariq'
'Eichenseher, Sandra'
'Slawin, Alexandra M. Z.'
'Tennant, George'
'Weaver, George W.'

_publ_section_title
;
 Synthesis of 2-aryl-2H,4H-imidazo[4,5-d][1,2,3]triazoles from triethyl
 N-(1-ethyl-2-methyl-4-nitro-1H-imidazol-5-yl)phosphorimidate by
 reaction with aryl isocyanates
;
_journal_issue 17
_journal_name_full 'Journal of the Chemical Society, Perkin Transactions 1'
_journal_page_first 1968
_journal_paper_doi 10.1039/b205216b
_journal_year 2002
_chemical_formula_sum 'C22 H36 Cl4 F12 N2 O6 Sr'
_chemical_formula_weight 881.95
_chemical_name_systematic
;
?
;
_space_group_IT_number 14
_symmetry_cell_setting monoclinic
_symmetry_space_group_name_Hall '-P 2yn'
_symmetry_space_group_name_H-M 'P 1 21/n 1'
_atom_sites_solution_hydrogens geom
_atom_sites_solution_primary direct
_atom_sites_solution_secondary difmap
_audit_creation_method SHELXL
_cell_angle_alpha 90.00
_cell_angle_beta 104.152(1)
_cell_angle_gamma 90.00
_cell_formula_units_Z 2
_cell_length_a 9.2804(2)
_cell_length_b 11.4196(3)
_cell_length_c 16.8509(4)
_cell_measurement_reflns_used 8192
_cell_measurement_temperature 150(1)
_cell_volume 1731.63(7)
_computing_cell_refinement 'Siemens SAINT'
_computing_data_collection 'Siemens SMART'
_computing_data_reduction 'Siemens SAINT'
_computing_molecular_graphics 'Siemens SHELXTL'
_computing_publication_material 'Siemens SHELXTL'
_computing_structure_refinement 'SHELXL-93 (Sheldrick, 1993)'
_computing_structure_solution 'SHELXS-86 (Sheldrick, 1990)'
_diffrn_ambient_temperature 150(1)
_diffrn_measurement_device 'Siemens SMART CCD'
_diffrn_measurement_method '\w scans'
_diffrn_radiation_monochromator graphite
_diffrn_radiation_source 'fine-focus sealed tube'
_diffrn_radiation_type MoK\a
_diffrn_radiation_wavelength 0.71073
_diffrn_reflns_av_R_equivalents 0.0214
_diffrn_reflns_av_sigmaI/netI 0.0236
_diffrn_reflns_limit_h_max 12
_diffrn_reflns_limit_h_min -12
_diffrn_reflns_limit_k_max 15
_diffrn_reflns_limit_k_min -15
_diffrn_reflns_limit_l_max 19
_diffrn_reflns_limit_l_min -22
_diffrn_reflns_number 10538
_diffrn_reflns_theta_max 27.50
_diffrn_reflns_theta_min 2.18
_diffrn_standards_decay_% 0
_exptl_absorpt_coefficient_mu 1.968
_exptl_absorpt_correction_T_max 0.5830
_exptl_absorpt_correction_T_min 0.4516
_exptl_absorpt_correction_type ' empirical used sadabs'
_exptl_crystal_colour colorless
_exptl_crystal_density_diffrn 1.691
_exptl_crystal_density_meas ?
_exptl_crystal_description 'irregular b'
_exptl_crystal_F_000 888
_exptl_crystal_size_max 0.47
_exptl_crystal_size_mid 0.38
_exptl_crystal_size_min 0.30
_refine_diff_density_max 1.240
_refine_diff_density_min -0.793
_refine_diff_density_rms 0.065
_refine_ls_extinction_coef 0.0018(3)
_refine_ls_extinction_expression Fc^*^=kFc[1+0.001xFc^2^\l^3^/sin(2\q)]^-1/4^
_refine_ls_extinction_method SHELXL
_refine_ls_goodness_of_fit_all 1.074
_refine_ls_goodness_of_fit_obs 1.099
_refine_ls_matrix_type full
_refine_ls_number_parameters 215
_refine_ls_number_reflns 3934
_refine_ls_number_restraints 0
_refine_ls_restrained_S_all 1.074
_refine_ls_restrained_S_obs 1.099
_refine_ls_R_factor_all 0.0411
_refine_ls_R_factor_obs 0.0343
_refine_ls_shift/esd_max 0.000
_refine_ls_shift/esd_mean 0.000
_refine_ls_structure_factor_coef Fsqd
_refine_ls_weighting_details 'w=1/[\s^2^(Fo^2^)+(0.0238P)^2^+2.5414P] where P=(Fo^2^+2Fc^2^)/3'
_refine_ls_weighting_scheme calc
_refine_ls_wR_factor_all 0.0760
_refine_ls_wR_factor_obs 0.0734
_reflns_number_observed 3525
_reflns_number_total 3934
_reflns_observed_criterion >2sigma(I)
_cod_data_source_file b205216b.txt
_cod_data_source_block ic6957_complex_1
_cod_depositor_comments
;
The following automatic conversions were performed:
'_symmetry_cell_setting' value 'Monoclinic' changed to 'monoclinic'
according to '/home/saulius/struct/CIF-dictionaries/cif_core.dic'
dictionary named 'cif_core.dic' version 2.4.1 from 2010-06-29.

Automatic conversion script
Id: cif_fix_enum 1527 2010-12-29 10:47:43Z saulius 

The following automatic conversions were performed:

'_refine_ls_weighting_scheme' value 'calc
w=1/[\s^2^(Fo^2^)+(0.0238P)^2^+2.5414P] where P=(Fo^2^+2Fc^2^)/3' was
changed to 'calc'. New tag '_refine_ls_weighting_details' was
created. The value of the new tag was set to
'w=1/[\s^2^(Fo^2^)+(0.0238P)^2^+2.5414P] where P=(Fo^2^+2Fc^2^)/3'.

Automatic conversion script
Id: cif_fix_values 3143 2015-03-26 13:38:13Z robertas 
;
_cod_original_sg_symbol_H-M P2(1)/n
_cod_database_code 7204472

loop_
_symmetry_equiv_pos_as_xyz
'x, y, z'
'-x+1/2, y+1/2, -z+1/2'
'-x, -y, -z'
'x-1/2, -y-1/2, z-1/2'

loop_
_atom_site_aniso_label
_atom_site_aniso_U_11
_atom_site_aniso_U_22
_atom_site_aniso_U_33
_atom_site_aniso_U_23
_atom_site_aniso_U_13
_atom_site_aniso_U_12
Sr 0.01396(13) 0.01279(13) 0.01262(13) -0.00021(11) 0.00421(9) -0.00081(11)
F1 0.0281(8) 0.0547(11) 0.0345(9) 0.0008(7) -0.0020(6) 0.0063(7)
F2 0.0571(11) 0.0352(9) 0.0367(9) 0.0176(7) 0.0074(8) 0.0115(8)
F3 0.0554(10) 0.0689(13) 0.0181(7) 0.0058(7) 0.0164(7) 0.0197(9)
F4 0.0360(9) 0.0256(8) 0.0661(12) 0.0116(8) 0.0182(8) -0.0049(7)
F5 0.0305(8) 0.0610(12) 0.0560(11) -0.0189(9) 0.0273(8) -0.0034(8)
F6 0.0274(8) 0.0398(9) 0.0362(9) 0.0025(7) -0.0019(6) -0.0047(7)
O1 0.0188(8) 0.0256(8) 0.0271(9) -0.0107(7) 0.0061(6) -0.0035(7)
O2 0.0263(8) 0.0250(8) 0.0201(8) 0.0032(7) 0.0039(6) 0.0060(7)
O3 0.0273(8) 0.0177(7) 0.0200(8) 0.0011(6) 0.0135(6) 0.0024(6)
N1 0.0213(9) 0.0152(9) 0.0196(9) 0.0003(7) 0.0073(7) -0.0006(7)
C1 0.0192(12) 0.0319(13) 0.043(2) -0.0076(12) 0.0065(10) -0.0039(10)
C2 0.0288(12) 0.0214(11) 0.0235(11) -0.0090(9) 0.0047(9) -0.0059(9)
C3 0.0287(12) 0.0155(10) 0.0279(12) -0.0032(9) 0.0101(10) -0.0005(9)
C4 0.0240(12) 0.0388(14) 0.0219(12) 0.0045(10) 0.0022(9) 0.0004(10)
C5 0.0239(12) 0.0208(11) 0.0316(13) 0.0050(10) 0.0058(10) 0.0058(9)
C6 0.0233(11) 0.0220(11) 0.0310(13) 0.0006(10) 0.0119(10) 0.0049(9)
C7 0.0326(13) 0.0198(11) 0.0197(11) -0.0023(9) 0.0112(9) -0.0011(9)
C8 0.0201(10) 0.0197(11) 0.0172(10) 0.0023(8) 0.0073(8) 0.0022(8)
C9 0.0296(13) 0.0336(14) 0.0220(12) 0.0047(10) 0.0089(10) 0.0072(10)
C10 0.0256(12) 0.0230(11) 0.0287(12) 0.0010(9) 0.0136(10) 0.0015(9)
C11 0.057(2) 0.0232(13) 0.043(2) 0.0026(12) 0.0259(14) 0.0009(12)
Cl1 0.0513(4) 0.0283(3) 0.0614(5) 0.0019(3) 0.0249(4) -0.0047(3)
Cl2 0.0896(7) 0.0368(4) 0.0450(5) 0.0051(3) 0.0069(4) 0.0020(4)

loop_
_atom_site_label
_atom_site_type_symbol
_atom_site_fract_x
_atom_site_fract_y
_atom_site_fract_z
_atom_site_U_iso_or_equiv
_atom_site_thermal_displace_type
_atom_site_occupancy
_atom_site_calc_flag
_atom_site_refinement_flags
_atom_site_disorder_group
Sr Sr 0.0000 0.0000 0.0000 0.01296(8) Uani 1 d S .
F1 F 0.0867(2) -0.0310(2) 0.27859(10) 0.0408(4) Uani 1 d . .
F2 F -0.0483(2) -0.18494(15) 0.26828(10) 0.0437(4) Uani 1 d . .
F3 F -0.1131(2) -0.0279(2) 0.32149(9) 0.0462(5) Uani 1 d . .
F4 F -0.3168(2) -0.18324(14) 0.17295(11) 0.0415(4) Uani 1 d . .
F5 F -0.3758(2) -0.0161(2) 0.21360(11) 0.0463(5) Uani 1 d . .
F6 F -0.3855(2) -0.04524(15) 0.08706(10) 0.0362(4) Uani 1 d . .
O1 O 0.1748(2) 0.16331(15) 0.07778(10) 0.0238(4) Uani 1 d . .
O2 O -0.2424(2) 0.12181(15) -0.07213(10) 0.0241(3) Uani 1 d . .
O3 O -0.0811(2) -0.07646(13) 0.11691(9) 0.0203(3) Uani 1 d . .
N1 N -0.1243(2) 0.1658(2) 0.09848(11) 0.0183(4) Uani 1 d . .
C1 C 0.3320(3) 0.1574(2) 0.0858(2) 0.0315(6) Uani 1 d . .
H1A H 0.3523(3) 0.1075(2) 0.0425(2) 0.047 Uiso 1 calc R .
H1B H 0.3806(3) 0.1244(2) 0.1393(2) 0.047 Uiso 1 calc R .
H1C H 0.3706(3) 0.2363(2) 0.0810(2) 0.047 Uiso 1 calc R .
C2 C 0.1388(3) 0.2351(2) 0.13950(14) 0.0249(5) Uani 1 d . .
H2A H 0.2010(3) 0.3067(2) 0.14735(14) 0.030 Uiso 1 calc R .
H2B H 0.1591(3) 0.1921(2) 0.19205(14) 0.030 Uiso 1 calc R .
C3 C -0.0233(3) 0.2682(2) 0.11381(15) 0.0235(5) Uani 1 d . .
H3A H -0.0479(3) 0.3172(2) 0.15715(15) 0.028 Uiso 1 calc R .
H3B H -0.0404(3) 0.3161(2) 0.06335(15) 0.028 Uiso 1 calc R .
C4 C -0.2730(3) 0.1294(2) -0.15924(14) 0.0288(5) Uani 1 d . .
H4A H -0.2442(3) 0.0560(2) -0.18128(14) 0.043 Uiso 1 calc R .
H4B H -0.2164(3) 0.1944(2) -0.17462(14) 0.043 Uiso 1 calc R .
H4C H -0.3795(3) 0.1431(2) -0.18160(14) 0.043 Uiso 1 calc R .
C5 C -0.2825(3) 0.2267(2) -0.03700(15) 0.0256(5) Uani 1 d . .
H5A H -0.3849(3) 0.2501(2) -0.06543(15) 0.031 Uiso 1 calc R .
H5B H -0.2141(3) 0.2909(2) -0.04284(15) 0.031 Uiso 1 calc R .
C6 C -0.2732(3) 0.2044(2) 0.05241(15) 0.0245(5) Uani 1 d . .
H6A H -0.2997(3) 0.2772(2) 0.07748(15) 0.029 Uiso 1 calc R .
H6B H -0.3469(3) 0.1438(2) 0.05705(15) 0.029 Uiso 1 calc R .
C7 C -0.1324(3) 0.1116(2) 0.17689(14) 0.0232(5) Uani 1 d . .
H7A H -0.2215(3) 0.1417(2) 0.19267(14) 0.028 Uiso 1 calc R .
H7B H -0.0441(3) 0.1356(2) 0.21980(14) 0.028 Uiso 1 calc R .
C8 C -0.1400(2) -0.0270(2) 0.17380(13) 0.0185(4) Uani 1 d . .
C9 C -0.0548(3) -0.0680(2) 0.26082(15) 0.0280(5) Uani 1 d . .
C10 C -0.3041(3) -0.0677(2) 0.16239(15) 0.0245(5) Uani 1 d . .
C11 C -0.1116(4) 0.6350(2) 0.1156(2) 0.0388(7) Uani 1 d . .
H11A H -0.1696(4) 0.6263(2) 0.1574(2) 0.047 Uiso 1 calc R .
H11B H -0.1036(4) 0.7197(2) 0.1046(2) 0.047 Uiso 1 calc R .
Cl1 Cl 0.06971(9) 0.57542(6) 0.15390(5) 0.0451(2) Uani 1 d . .
Cl2 Cl -0.20467(12) 0.56360(7) 0.02497(5) 0.0588(2) Uani 1 d . .

loop_
_atom_type_symbol
_atom_type_description
_atom_type_scat_dispersion_real
_atom_type_scat_dispersion_imag
_atom_type_scat_source
C C 0.0033 0.0016 'International Tables Vol C Tables 4.2.6.8 and 6.1.1.4'
H H 0.0000 0.0000 'International Tables Vol C Tables 4.2.6.8 and 6.1.1.4'
N N 0.0061 0.0033 'International Tables Vol C Tables 4.2.6.8 and 6.1.1.4'
O O 0.0106 0.0060 'International Tables Vol C Tables 4.2.6.8 and 6.1.1.4'
F F 0.0171 0.0103 'International Tables Vol C Tables 4.2.6.8 and 6.1.1.4'
Cl Cl 0.1484 0.1585 'International Tables Vol C Tables 4.2.6.8 and 6.1.1.4'
Sr Sr -1.5307 3.2498 'International Tables Vol C Tables 4.2.6.8 and 6.1.1.4'

loop_
_geom_angle_atom_site_label_1
_geom_angle_atom_site_label_2
_geom_angle_atom_site_label_3
_geom_angle
_geom_angle_site_symmetry_1
_geom_angle_site_symmetry_3
_geom_angle_publ_flag
O3 Sr O3 180.0 3 . ?
O3 Sr O1 82.69(5) 3 . ?
O3 Sr O1 97.31(5) . . ?
O3 Sr O1 97.31(5) 3 3 ?
O3 Sr O1 82.69(5) . 3 ?
O1 Sr O1 180.0 . 3 ?
O3 Sr O2 80.67(5) 3 . ?
O3 Sr O2 99.33(5) . . ?
O1 Sr O2 101.98(5) . . ?
O1 Sr O2 78.02(5) 3 . ?
O3 Sr O2 99.33(5) 3 3 ?
O3 Sr O2 80.67(5) . 3 ?
O1 Sr O2 78.02(5) . 3 ?
O1 Sr O2 101.98(5) 3 3 ?
O2 Sr O2 180.0 . 3 ?
O3 Sr N1 117.92(5) 3 . ?
O3 Sr N1 62.08(5) . . ?
O1 Sr N1 62.36(5) . . ?
O1 Sr N1 117.64(5) 3 . ?
O2 Sr N1 61.14(5) . . ?
O2 Sr N1 118.86(5) 3 . ?
O3 Sr N1 62.08(5) 3 3 ?
O3 Sr N1 117.92(5) . 3 ?
O1 Sr N1 117.64(5) . 3 ?
O1 Sr N1 62.36(5) 3 3 ?
O2 Sr N1 118.86(5) . 3 ?
O2 Sr N1 61.14(5) 3 3 ?
N1 Sr N1 180.0 . 3 ?
C2 O1 C1 111.9(2) . . ?
C2 O1 Sr 123.40(13) . . ?
C1 O1 Sr 120.53(14) . . ?
C5 O2 C4 111.7(2) . . ?
C5 O2 Sr 121.67(13) . . ?
C4 O2 Sr 115.67(14) . . ?
C8 O3 Sr 133.51(13) . . ?
C6 N1 C7 110.5(2) . . ?
C6 N1 C3 109.0(2) . . ?
C7 N1 C3 110.1(2) . . ?
C6 N1 Sr 110.02(13) . . ?
C7 N1 Sr 110.40(13) . . ?
C3 N1 Sr 106.77(12) . . ?
O1 C2 C3 109.2(2) . . ?
N1 C3 C2 113.3(2) . . ?
O2 C5 C6 108.4(2) . . ?
N1 C6 C5 113.1(2) . . ?
N1 C7 C8 113.6(2) . . ?
O3 C8 C10 110.1(2) . . ?
O3 C8 C9 110.2(2) . . ?
C10 C8 C9 106.4(2) . . ?
O3 C8 C7 115.0(2) . . ?
C10 C8 C7 109.6(2) . . ?
C9 C8 C7 105.2(2) . . ?
F2 C9 F1 105.9(2) . . ?
F2 C9 F3 106.5(2) . . ?
F1 C9 F3 106.0(2) . . ?
F2 C9 C8 112.9(2) . . ?
F1 C9 C8 111.0(2) . . ?
F3 C9 C8 113.9(2) . . ?
F6 C10 F4 105.5(2) . . ?
F6 C10 F5 105.7(2) . . ?
F4 C10 F5 105.8(2) . . ?
F6 C10 C8 111.7(2) . . ?
F4 C10 C8 113.1(2) . . ?
F5 C10 C8 114.3(2) . . ?
Cl2 C11 Cl1 110.9(2) . . ?

loop_
_geom_bond_atom_site_label_1
_geom_bond_atom_site_label_2
_geom_bond_distance
_geom_bond_site_symmetry_2
_geom_bond_publ_flag
Sr O3 2.4362(15) 3 ?
Sr O3 2.4362(15) . ?
Sr O1 2.605(2) . ?
Sr O1 2.605(2) 3 ?
Sr O2 2.671(2) . ?
Sr O2 2.672(2) 3 ?
Sr N1 2.933(2) . ?
Sr N1 2.933(2) 3 ?
F1 C9 1.342(3) . ?
F2 C9 1.341(3) . ?
F3 C9 1.349(3) . ?
F4 C10 1.341(3) . ?
F5 C10 1.348(3) . ?
F6 C10 1.334(3) . ?
O1 C2 1.427(3) . ?
O1 C1 1.434(3) . ?
O2 C5 1.426(3) . ?
O2 C4 1.428(3) . ?
O3 C8 1.339(3) . ?
N1 C6 1.477(3) . ?
N1 C7 1.478(3) . ?
N1 C3 1.482(3) . ?
C2 C3 1.508(3) . ?
C5 C6 1.510(3) . ?
C7 C8 1.584(3) . ?
C8 C10 1.558(3) . ?
C8 C9 1.558(3) . ?
C11 Cl2 1.761(3) . ?
C11 Cl1 1.783(3) . ?
